data_2001048
loop_
_publ_author_name
'Weichsel, A.'
'Lis, T.'

_publ_section_title
;
 Structure of triethylammonium phenylcarbamoyl phosphate
;
_journal_issue 2
_journal_name_full 'Acta Crystallographica Section C'
_journal_page_first 303
_journal_page_last 305
_journal_paper_doi 10.1107/S0108270191008636
_journal_volume 48
_journal_year 1992
_chemical_formula_moiety 'C6 H16 N1, C7 H7 N1 O5 P1'
_chemical_formula_sum 'C13 H23 N2 O5 P'
_chemical_formula_weight 318.31
_symmetry_cell_setting orthorhombic
_symmetry_space_group_name_Hall '-P 2ac 2ab'
_symmetry_space_group_name_H-M 'P b c a'
_cell_angle_alpha 90
_cell_angle_beta 90
_cell_angle_gamma 90
_cell_formula_units_Z 8
_cell_length_a 9.290(3)
_cell_length_b 11.160(4)
_cell_length_c 31.529(9)
_cell_volume 3268.8(18)
_diffrn_radiation_type Mo
_diffrn_radiation_wavelength 0.71069
_exptl_absorpt_coefficient_mu 0.183
_exptl_crystal_density_diffrn 1.293
_exptl_crystal_density_meas 1.31
_exptl_crystal_F_000 1360
_cod_data_source_file mu0248.cif
_cod_data_source_block mu0248a
_cod_original_cell_volume 3269(2)
_cod_database_code 2001048

loop_
_atom_site_label
_atom_site_fract_x
_atom_site_fract_y
_atom_site_fract_z
_atom_site_U_iso_or_equiv
P .09663(6) .01270(5) .43988(2) .0322(2)
O(1) .18912(16) -.00586(18) .48013(6) .0408(5)
O(2) -.06151(15) .00758(17) .44942(5) .0411(5)
O(3) .14514(19) .11794(15) .41486(6) .0431(5)
O(4) .14277(18) -.10985(15) .41480(6) .0369(5)
O(5) .0003(2) -.08227(17) .35716(7) .0527(6)
N(1) .1448(2) -.24787(19) .36452(7) .0373(6)
N(2) -.0679(2) .2925(2) .41599(9) .0487(7)
C(1) .0862(3) -.1414(2) .37634(8) .0350(6)
C(2) .1104(3) -.3140(2) .32762(8) .0388(7)
C(3) .1884(3) -.4184(3) .32065(10) .0483(8)
C(4) .1576(4) -.4894(3) .28598(11) .0676(10)
C(5) .0471(5) -.4576(3) .25827(12) .0809(12)
C(6) -.0281(4) -.3541(3) .26503(11) .0780(12)
C(7) .0012(3) -.2816(3) .29943(10) .0593(9)
C(8) .0102(4) .4090(3) .40874(13) .0617(10)
C(9) -.0911(6) .5149(4) .40482(19) .0938(16)
C(10) -.1670(5) .2570(4) .38071(13) .0780(12)
C(11) -.0944(7) .2477(7) .33863(17) .1092(19)
C(12) -.1446(4) .2891(3) .45779(12) .0636(10)
C(13) -.0476(6) .3047(4) .49550(15) .0845(14)
H(1) .142(4) -.007(4) .5076(6) ?
H(N1) .212(3) -.285(3) .3860(8) ?
H(N2) -.002(4) .221(3) .4170(13) ?
H3 .27294 -.44397 .34234 ?
H4 .21934 -.56977 .28029 ?
H5 .02119 -.51436 .23161 ?
H6 -.11200 -.32869 .24308 ?
H7 -.05992 -.20053 .30451 ?
H8 .08190 .42466 .43512 ?
H81 .07203 .40178 .37985 ?
H9 -.149(5) .503(5) .3754(8) ?
H91 -.015(4) .586(3) .4103(17) ?
H92 -.160(5) .527(5) .4322(10) ?
H10 -.25143 .32318 .37839 ?
H101 -.21339 .17092 .38832 ?
H11 -.071(6) .338(2) .3286(16) ?
H11 .002(4) .194(4) .3369(16) ?
H112 -.157(5) .191(4) .3178(13) ?
H12 -.22355 .36010 .45817 ?
H121 -.19820 .20363 .46060 ?
H13 -.009(4) .396(2) .4952(13) ?
H131 .036(3) .238(3) .4970(14) ?
H132 -.104(6) .308(5) .5255(10) ?
